data_9010042
loop_
_publ_author_name
'Hawthorne, F. C.'
'Ungaretti, L.'
'Oberti, R.'
'Bottazzi, P.'
'Czamanske, G. K.'

_publ_section_title
;
 Li: an important component in igneous alkali amphiboles
 Sample: A(12)
;
_journal_name_full 'American Mineralogist'
_journal_page_first 733
_journal_page_last 745
_journal_volume 78
_journal_year 1993
_chemical_compound_source 'Questa caldera, New Mexico'
_chemical_formula_sum
;Al0.176 Ca0.08 F0.8 Fe3.87 H1.2 K0.223 Li0.17 Mg0.31 Mn0.58 Na2.415 O23.2
 Si7.824 Ti0.08 Zn0.04
;
_chemical_name_mineral Arfvedsonite
_space_group_IT_number 12
_symmetry_space_group_name_Hall '-C 2y'
_symmetry_space_group_name_H-M 'C 1 2/m 1'
_cell_angle_alpha 90
_cell_angle_beta 104.05
_cell_angle_gamma 90
_cell_formula_units_Z 2
_cell_length_a 9.840
_cell_length_b 18.036
_cell_length_c 5.365
_cell_volume 923.665
_database_code_amcsd 0001597
_exptl_crystal_density_diffrn 3.389
_cod_original_formula_sum
;O23.2 F.8 (Si7.824 Al.176) Mg.31 Fe3.87 Mn.58 Ti.08 Zn.04 Li.17 Na2.415 Ca.08
 K.223 H1.2
;
_cod_database_code 9010042

loop_
_space_group_symop_operation_xyz
x,y,z
1/2+x,1/2+y,z
x,-y,z
1/2+x,1/2-y,z
-x,y,-z
1/2-x,1/2+y,-z
-x,-y,-z
1/2-x,1/2-y,-z

loop_
_atom_site_label
_atom_site_fract_x
_atom_site_fract_y
_atom_site_fract_z
_atom_site_occupancy
_atom_site_U_iso_or_equiv
_atom_site_type_symbol
_atom_site_attached_hydrogens
O1 0.11110 0.09030 0.20790 1.00000 0.00912 O 0
O2 0.12020 0.17200 0.73490 1.00000 0.00899 O 0
O3 0.11120 0.00000 0.70760 0.60000 0.01267 O 0
F 0.11120 0.00000 0.70760 0.40000 0.01267 F 0
O4 0.36490 0.24880 0.79860 1.00000 0.01191 O 0
O5 0.34880 0.12830 0.07980 1.00000 0.01178 O 0
O6 0.34050 0.12000 0.57810 1.00000 0.01153 O 0
O7 0.33410 0.00000 0.29700 1.00000 0.01267 O 0
SiT1 0.28010 0.08570 0.29020 0.97800 0.00583 Si 0
AlT1 0.28010 0.08570 0.29020 0.02200 0.00583 Al 0
SiT2 0.28990 0.17050 0.80020 0.97800 0.00621 Si 0
AlT2 0.28990 0.17050 0.80020 0.02200 0.00621 Al 0
MgM1 0.00000 0.09080 0.50000 0.11000 0.00760 Mg 0
Fe2+M1 0.00000 0.09080 0.50000 0.72000 0.00760 Fe 0
MnM1 0.00000 0.09080 0.50000 0.17000 0.00760 Mn 0
Fe2+M2 0.00000 0.18290 0.00000 0.29000 0.00722 Fe 0
Fe3+M2 0.00000 0.18290 0.00000 0.65000 0.00722 Fe 0
TiM2 0.00000 0.18290 0.00000 0.04000 0.00722 Ti 0
ZnM2 0.00000 0.18290 0.00000 0.02000 0.00722 Zn 0
LiM3 0.00000 0.00000 0.00000 0.17000 0.00747 Li 0
MgM3 0.00000 0.00000 0.00000 0.09000 0.00747 Mg 0
Fe2+M3 0.00000 0.00000 0.00000 0.50000 0.00747 Fe 0
MnM3 0.00000 0.00000 0.00000 0.24000 0.00747 Mn 0
NaM4 0.00000 0.27700 0.50000 0.93500 0.01798 Na 0
CaM4 0.00000 0.27700 0.50000 0.04000 0.01798 Ca 0
FeM4 0.00000 0.27700 0.50000 0.02500 0.01798 Fe 0
KA 0.00000 0.50000 0.00000 0.08300 0.12538 K 0
NaA 0.00000 0.50000 0.00000 0.20300 0.12538 Na 0
KAm 0.04760 0.50000 0.11470 0.07000 0.03141 K 0
NaAm 0.04760 0.50000 0.11470 0.17100 0.03141 Na 0
H 0.19830 0.00000 0.74720 0.60000 0.02039 H 0

loop_
_cod_changelog_entry_id
_cod_changelog_entry_author
_cod_changelog_entry_date
_cod_changelog_entry_text
1
;cod-tools version 3.8.0
Id: cif_guess_AMCSD_atom_types 9581 2023-05-17 12:35:41Z saulius
;
2023-05-23T09:20:48+03:00
;Derived atom types and hydrogen counts
from atom names that follow the AMCSD naming convention
(Wat == water, O-H == hydroxyl).
;

loop_
_cod_related_entry_id
_cod_related_entry_database
_cod_related_entry_code
1 AMCSD 0001597
